data_4316621
loop_
_publ_author_name
'Mar\'ia Alonso'
'M. Angeles Alvarez'
'M. Esther Garc\'ia'
'Daniel Garc\'ia-Viv\'o'
'Miguel A. Ruiz'

_publ_section_title
;
 Chemistry of the Oxophosphinidene Ligand. 1. Electronic Structure of the
 Anionic Complexes [MCp{P(O)R*}(CO)2]- (M = Mo, W; R* = 2,4,6-C6H2tBu3)
 and Their Reactions with H+ and C-Based Electrophiles.
;
_journal_name_full 'Inorganic Chemistry'
_journal_page_first 8962
_journal_page_last 8976
_journal_paper_doi 10.1021/ic101261f
_journal_volume 49
_journal_year 2010
_chemical_formula_sum 'C34 H51 Mo N2 O3 P'
_chemical_formula_weight 662.68
_chemical_name_systematic
; 
 ? 
;
_space_group_IT_number 19
_symmetry_cell_setting orthorhombic
_symmetry_space_group_name_Hall 'P 2ac 2ab'
_symmetry_space_group_name_H-M 'P 21 21 21'
_atom_sites_solution_hydrogens geom
_atom_sites_solution_primary direct
_atom_sites_solution_secondary difmap
_audit_creation_method SHELXL-97
_cell_angle_alpha 90.00
_cell_angle_beta 90.00
_cell_angle_gamma 90.00
_cell_formula_units_Z 4
_cell_length_a 9.5709(15)
_cell_length_b 17.391(3)
_cell_length_c 20.501(3)
_cell_measurement_temperature 173.5
_cell_volume 3412.3(9)
_computing_structure_refinement 'SHELXL-97 (Sheldrick, 1997)'
_computing_structure_solution 'SHELXS-97 (Sheldrick, 1990)'
_diffrn_ambient_temperature 173.5
_diffrn_measured_fraction_theta_full 0.997
_diffrn_measured_fraction_theta_max 0.997
_diffrn_radiation_monochromator graphite
_diffrn_radiation_source 'fine-focus sealed tube'
_diffrn_radiation_type MoK\a
_diffrn_radiation_wavelength 0.71073
_diffrn_reflns_av_R_equivalents 0.0615
_diffrn_reflns_av_sigmaI/netI 0.0891
_diffrn_reflns_limit_h_max 12
_diffrn_reflns_limit_h_min -12
_diffrn_reflns_limit_k_max 22
_diffrn_reflns_limit_k_min -22
_diffrn_reflns_limit_l_max 12
_diffrn_reflns_limit_l_min -26
_diffrn_reflns_number 22309
_diffrn_reflns_theta_full 27.53
_diffrn_reflns_theta_max 27.53
_diffrn_reflns_theta_min 2.31
_exptl_absorpt_coefficient_mu 0.465
_exptl_crystal_colour Orange
_exptl_crystal_density_diffrn 1.290
_exptl_crystal_density_method 'not measured'
_exptl_crystal_description Needle
_exptl_crystal_F_000 1400
_exptl_crystal_size_max 0.12
_exptl_crystal_size_mid 0.08
_exptl_crystal_size_min 0.08
_refine_diff_density_max 0.391
_refine_diff_density_min -0.249
_refine_diff_density_rms 0.061
_refine_ls_abs_structure_details 'Flack H D (1983), Acta Cryst. A39, 876-881'
_refine_ls_abs_structure_Flack 0.00
_refine_ls_extinction_method none
_refine_ls_goodness_of_fit_ref 0.933
_refine_ls_hydrogen_treatment mixed
_refine_ls_matrix_type full
_refine_ls_number_parameters 440
_refine_ls_number_reflns 7820
_refine_ls_number_restraints 75
_refine_ls_restrained_S_all 0.932
_refine_ls_R_factor_all 0.0904
_refine_ls_R_factor_gt 0.0442
_refine_ls_shift/su_max 0.243
_refine_ls_shift/su_mean 0.006
_refine_ls_structure_factor_coef Fsqd
_refine_ls_weighting_details 'calc w=1/[\s^2^(Fo^2^)+(0.0350P)^2^+0.0000P] where P=(Fo^2^+2Fc^2^)/3'
_refine_ls_weighting_scheme calc
_refine_ls_wR_factor_gt 0.0735
_refine_ls_wR_factor_ref 0.0846
_reflns_number_gt 5105
_reflns_number_total 7820
_reflns_threshold_expression >2sigma(I)
_cod_data_source_file ic101261f_si_002_1.cif
_cod_data_source_block comp3
_cod_depositor_comments
;
The following automatic conversions were performed:
'_symmetry_cell_setting' value 'Orthorhombic' changed to 'orthorhombic'
according to '/home/adriana/struct/CIF-dictionaries/cif_core.dic'
dictionary named 'cif_core.dic' version 2.4.1 from 2010-06-29.

Automatic conversion script
Id: cif_fix_enum 1555 2011-01-17 13:19:09Z saulius 

The following automatic conversions were performed:

'_cell_measurement_temperature' value '173.5K' was changed to '173.5'
- the value should be numeric and without a unit
designator.

'_diffrn_ambient_temperature' value '173.5K' was changed
to '173.5' - the value should be numeric and without a unit
designator.

Automatic conversion script
Id: cif_fix_values 1569 2011-02-09 13:29:24Z adriana 
;
_cod_original_cell_volume 3412.4(9)
_cod_database_code 4316621

loop_
_symmetry_equiv_pos_as_xyz
'x, y, z'
'-x+1/2, -y, z+1/2'
'-x, y+1/2, -z+1/2'
'x+1/2, -y+1/2, -z'

loop_
_atom_site_label
_atom_site_type_symbol
_atom_site_fract_x
_atom_site_fract_y
_atom_site_fract_z
_atom_site_U_iso_or_equiv
_atom_site_adp_type
_atom_site_occupancy
_atom_site_symmetry_multiplicity
_atom_site_calc_flag
_atom_site_refinement_flags
_atom_site_disorder_assembly
_atom_site_disorder_group
Mo1 Mo 0.37118(3) 0.328601(19) 0.231571(16) 0.04098(10) Uani 1 1 d . . .
P2 P 0.60086(9) 0.31558(5) 0.21417(4) 0.0338(2) Uani 1 1 d . . .
O2 O 0.6857(3) 0.29693(14) 0.15389(12) 0.0474(7) Uani 1 1 d . . .
C38 C 0.3343(4) 0.2487(3) 0.1697(2) 0.0685(15) Uani 1 1 d . . .
O38 O 0.3104(4) 0.2018(2) 0.1298(2) 0.1061(15) Uani 1 1 d . . .
C39 C 0.3674(5) 0.3909(3) 0.1536(2) 0.0676(13) Uani 1 1 d . . .
O39 O 0.3670(4) 0.4261(2) 0.10513(17) 0.1082(14) Uani 1 1 d . . .
C11 C 0.3680(3) 0.3867(3) 0.33574(14) 0.0743(15) Uani 1 1 d . . .
H11 H 0.4411 0.4186 0.3484 0.089 Uiso 1 1 calc R . .
C12 C 0.3601(3) 0.3086(3) 0.34578(14) 0.0768(15) Uani 1 1 d R . .
H12 H 0.4268 0.2785 0.3667 0.092 Uiso 1 1 d R . .
C13 C 0.2363(5) 0.2829(3) 0.3195(3) 0.0716(15) Uani 1 1 d . . .
H13 H 0.2060 0.2320 0.3195 0.086 Uiso 1 1 calc R . .
C14 C 0.1629(4) 0.3452(3) 0.2925(2) 0.0617(13) Uani 1 1 d . . .
H14 H 0.0764 0.3435 0.2719 0.074 Uiso 1 1 calc R . .
C15 C 0.2455(5) 0.4101(3) 0.3027(3) 0.0691(15) Uani 1 1 d . . .
H15 H 0.2238 0.4600 0.2901 0.083 Uiso 1 1 calc R . .
C1 C 0.7254(3) 0.3319(2) 0.28226(14) 0.0271(7) Uani 1 1 d . . .
C2 C 0.7604(3) 0.4083(2) 0.30122(18) 0.0313(8) Uani 1 1 d . A .
C3 C 0.8179(4) 0.4194(2) 0.36295(19) 0.0425(10) Uani 1 1 d . . .
H3 H 0.8380 0.4695 0.3757 0.051 Uiso 1 1 calc R . .
C4 C 0.8466(4) 0.3619(2) 0.40579(18) 0.0406(9) Uani 1 1 d . B .
C5 C 0.8234(4) 0.2877(2) 0.38459(17) 0.0376(9) Uani 1 1 d . . .
H5 H 0.8458 0.2473 0.4125 0.045 Uiso 1 1 calc R . .
C6 C 0.7679(3) 0.2700(2) 0.32338(17) 0.0311(8) Uani 1 1 d . . .
C41 C 0.7498(4) 0.4820(2) 0.2580(2) 0.0464(11) Uani 1 1 d . . .
C42A C 0.6748(16) 0.5498(7) 0.2919(7) 0.096(5) Uani 0.50 1 d P A 1
H42A H 0.7331 0.5697 0.3260 0.144 Uiso 0.50 1 calc PR A 1
H42B H 0.5881 0.5322 0.3101 0.144 Uiso 0.50 1 calc PR A 1
H42C H 0.6566 0.5895 0.2605 0.144 Uiso 0.50 1 calc PR A 1
C43A C 0.6761(14) 0.4799(9) 0.1900(8) 0.069(4) Uani 0.50 1 d P A 1
H43A H 0.7032 0.5242 0.1651 0.104 Uiso 0.50 1 calc PR A 1
H43B H 0.5766 0.4800 0.1959 0.104 Uiso 0.50 1 calc PR A 1
H43C H 0.7033 0.4341 0.1671 0.104 Uiso 0.50 1 calc PR A 1
C44A C 0.9045(16) 0.5071(9) 0.2383(7) 0.105(6) Uani 0.50 1 d P A 1
H44A H 0.9469 0.4673 0.2126 0.157 Uiso 0.50 1 calc PR A 1
H44B H 0.9588 0.5154 0.2770 0.157 Uiso 0.50 1 calc PR A 1
H44C H 0.9009 0.5538 0.2134 0.157 Uiso 0.50 1 calc PR A 1
C42B C 0.6089(12) 0.5219(6) 0.2753(7) 0.059(3) Uani 0.50 1 d P A 2
H42D H 0.6034 0.5705 0.2534 0.088 Uiso 0.50 1 calc PR A 2
H42E H 0.6038 0.5298 0.3216 0.088 Uiso 0.50 1 calc PR A 2
H42F H 0.5326 0.4898 0.2617 0.088 Uiso 0.50 1 calc PR A 2
C43B C 0.7599(18) 0.4647(9) 0.1876(8) 0.084(6) Uani 0.50 1 d P A 2
H43D H 0.7853 0.5105 0.1644 0.126 Uiso 0.50 1 calc PR A 2
H43E H 0.6713 0.4465 0.1721 0.126 Uiso 0.50 1 calc PR A 2
H43F H 0.8297 0.4259 0.1807 0.126 Uiso 0.50 1 calc PR A 2
C44B C 0.8687(14) 0.5337(6) 0.2788(7) 0.078(4) Uani 0.50 1 d P A 2
H44D H 0.9552 0.5059 0.2761 0.118 Uiso 0.50 1 calc PR A 2
H44E H 0.8538 0.5503 0.3229 0.118 Uiso 0.50 1 calc PR A 2
H44F H 0.8725 0.5777 0.2505 0.118 Uiso 0.50 1 calc PR A 2
C51 C 0.9054(5) 0.3768(2) 0.4745(2) 0.0599(13) Uani 1 1 d D . .
C52A C 0.9327(9) 0.4640(4) 0.4872(4) 0.089(2) Uani 0.80 1 d PDU B 3
H52A H 0.9747 0.4704 0.5294 0.134 Uiso 0.80 1 calc PR B 3
H52B H 0.8458 0.4915 0.4857 0.134 Uiso 0.80 1 calc PR B 3
H52C H 0.9945 0.4838 0.4543 0.134 Uiso 0.80 1 calc PR B 3
C53A C 0.7981(7) 0.3505(4) 0.5257(3) 0.072(2) Uani 0.80 1 d PDU B 3
H53A H 0.7827 0.2962 0.5215 0.108 Uiso 0.80 1 calc PR B 3
H53B H 0.7116 0.3773 0.5190 0.108 Uiso 0.80 1 calc PR B 3
H53C H 0.8330 0.3616 0.5686 0.108 Uiso 0.80 1 calc PR B 3
C54A C 1.0431(6) 0.3330(5) 0.4822(4) 0.087(3) Uani 0.80 1 d PDU B 3
H54A H 1.0850 0.3460 0.5233 0.131 Uiso 0.80 1 calc PR B 3
H54B H 1.1053 0.3469 0.4474 0.131 Uiso 0.80 1 calc PR B 3
H54C H 1.0252 0.2787 0.4807 0.131 Uiso 0.80 1 calc PR B 3
C52B C 1.031(2) 0.4320(14) 0.4698(11) 0.080(9) Uani 0.20 1 d PDU B 4
H52D H 1.1150 0.4029 0.4629 0.120 Uiso 0.20 1 calc PR B 4
H52E H 1.0392 0.4607 0.5096 0.120 Uiso 0.20 1 calc PR B 4
H52F H 1.0175 0.4668 0.4340 0.120 Uiso 0.20 1 calc PR B 4
C53B C 0.795(3) 0.4122(16) 0.5201(13) 0.121(14) Uani 0.20 1 d PDU B 4
H53D H 0.7827 0.3795 0.5574 0.181 Uiso 0.20 1 calc PR B 4
H53E H 0.7081 0.4170 0.4972 0.181 Uiso 0.20 1 calc PR B 4
H53F H 0.8259 0.4621 0.5342 0.181 Uiso 0.20 1 calc PR B 4
C54B C 0.956(3) 0.3018(11) 0.5064(12) 0.125(15) Uani 0.20 1 d PDU B 4
H54D H 0.9795 0.2651 0.4731 0.187 Uiso 0.20 1 calc PR B 4
H54E H 0.8835 0.2812 0.5336 0.187 Uiso 0.20 1 calc PR B 4
H54F H 1.0374 0.3122 0.5325 0.187 Uiso 0.20 1 calc PR B 4
C61 C 0.7671(4) 0.1830(2) 0.30231(18) 0.0411(9) Uani 1 1 d . . .
C62 C 0.6231(5) 0.1506(2) 0.2912(3) 0.0791(15) Uani 1 1 d . . .
H62A H 0.6301 0.0969 0.2806 0.119 Uiso 1 1 calc R . .
H62B H 0.5792 0.1774 0.2557 0.119 Uiso 1 1 calc R . .
H62C H 0.5682 0.1567 0.3300 0.119 Uiso 1 1 calc R . .
C63 C 0.8552(5) 0.1757(2) 0.23934(18) 0.0645(11) Uani 1 1 d . . .
H63A H 0.8530 0.1234 0.2243 0.097 Uiso 1 1 calc R . .
H63B H 0.9499 0.1904 0.2483 0.097 Uiso 1 1 calc R . .
H63C H 0.8172 0.2088 0.2063 0.097 Uiso 1 1 calc R . .
C64 C 0.8389(5) 0.1316(2) 0.3523(2) 0.0598(13) Uani 1 1 d . . .
H64A H 0.7930 0.1368 0.3937 0.090 Uiso 1 1 calc R . .
H64B H 0.9350 0.1466 0.3565 0.090 Uiso 1 1 calc R . .
H64C H 0.8338 0.0790 0.3382 0.090 Uiso 1 1 calc R . .
N71 N 0.4935(3) 0.16514(18) 0.96783(16) 0.0510(8) Uani 1 1 d . . .
C72 C 0.5530(4) 0.1837(2) 1.02426(19) 0.0479(10) Uani 1 1 d . . .
C73 C 0.5763(5) 0.1219(2) 1.0747(2) 0.0721(15) Uani 1 1 d . . .
H73A H 0.6196 0.1449 1.1128 0.087 Uiso 1 1 calc R . .
H73B H 0.4862 0.1017 1.0881 0.087 Uiso 1 1 calc R . .
C74 C 0.6639(6) 0.0579(2) 1.0522(2) 0.0837(18) Uani 1 1 d . . .
H74A H 0.7066 0.0336 1.0899 0.100 Uiso 1 1 calc R . .
H74B H 0.7386 0.0785 1.0254 0.100 Uiso 1 1 calc R . .
C75 C 0.5856(6) -0.0038(2) 1.0129(2) 0.0797(17) Uani 1 1 d . . .
H75A H 0.6490 -0.0459 1.0037 0.096 Uiso 1 1 calc R . .
H75B H 0.5098 -0.0239 1.0393 0.096 Uiso 1 1 calc R . .
C76 C 0.5269(5) 0.0254(3) 0.9498(2) 0.0668(14) Uani 1 1 d . . .
H76A H 0.6033 0.0427 0.9224 0.080 Uiso 1 1 calc R . .
H76B H 0.4809 -0.0168 0.9275 0.080 Uiso 1 1 calc R . .
C77 C 0.4266(4) 0.0888(2) 0.9576(2) 0.0625(13) Uani 1 1 d . . .
H77A H 0.3666 0.0777 0.9946 0.075 Uiso 1 1 calc R . .
H77B H 0.3681 0.0913 0.9190 0.075 Uiso 1 1 calc R . .
N83 N 0.6020(4) 0.25254(17) 1.03531(15) 0.0465(9) Uani 1 1 d . . .
H83 H 0.647(5) 0.276(2) 1.084(2) 0.112(16) Uiso 1 1 d . . .
C84 C 0.5852(4) 0.3172(2) 0.99059(18) 0.0490(10) Uani 1 1 d . . .
H84A H 0.6726 0.3267 0.9681 0.059 Uiso 1 1 calc R . .
H84B H 0.5611 0.3631 1.0150 0.059 Uiso 1 1 calc R . .
C85 C 0.4730(5) 0.3002(2) 0.9419(2) 0.0678(14) Uani 1 1 d . . .
H85A H 0.4762 0.3380 0.9071 0.081 Uiso 1 1 calc R . .
H85B H 0.3823 0.3038 0.9629 0.081 Uiso 1 1 calc R . .
C86 C 0.4912(5) 0.2212(2) 0.9138(2) 0.0579(12) Uani 1 1 d . . .
H86A H 0.4147 0.2096 0.8843 0.070 Uiso 1 1 calc R . .
H86B H 0.5779 0.2185 0.8894 0.070 Uiso 1 1 calc R . .

loop_
_atom_site_aniso_label
_atom_site_aniso_U_11
_atom_site_aniso_U_22
_atom_site_aniso_U_33
_atom_site_aniso_U_23
_atom_site_aniso_U_13
_atom_site_aniso_U_12
Mo1 0.03113(14) 0.05487(19) 0.03693(17) -0.00591(19) -0.00384(17) 0.00483(18)
P2 0.0343(5) 0.0411(5) 0.0260(5) -0.0023(4) -0.0014(4) 0.0055(4)
O2 0.0479(16) 0.0674(18) 0.0268(14) -0.0096(12) -0.0006(12) 0.0119(13)
C38 0.042(3) 0.086(3) 0.077(4) -0.029(3) -0.024(2) 0.015(2)
O38 0.084(3) 0.118(3) 0.117(3) -0.068(3) -0.048(2) 0.027(2)
C39 0.044(3) 0.113(4) 0.045(3) 0.014(3) 0.003(3) 0.029(3)
O39 0.084(3) 0.168(4) 0.073(2) 0.056(3) 0.007(2) 0.049(3)
C11 0.048(3) 0.115(4) 0.060(3) -0.040(3) 0.012(3) -0.015(4)
C12 0.052(3) 0.135(5) 0.043(3) 0.003(3) 0.008(3) 0.016(4)
C13 0.064(3) 0.079(3) 0.071(4) 0.017(3) 0.019(3) -0.011(3)
C14 0.032(2) 0.090(4) 0.063(3) -0.005(3) 0.005(2) 0.003(2)
C15 0.073(4) 0.059(3) 0.075(4) -0.010(3) 0.023(3) 0.011(3)
C1 0.0282(15) 0.0315(18) 0.0217(18) -0.0006(17) 0.0049(13) 0.0020(16)
C2 0.0236(18) 0.033(2) 0.037(2) 0.0016(18) 0.0028(16) 0.0037(15)
C3 0.037(2) 0.039(2) 0.051(3) -0.011(2) -0.0020(19) -0.0028(18)
C4 0.035(2) 0.047(2) 0.040(2) -0.0136(19) -0.0045(19) 0.0011(18)
C5 0.037(2) 0.046(2) 0.029(2) 0.0023(18) -0.0015(17) 0.0037(17)
C6 0.0298(19) 0.033(2) 0.030(2) -0.0017(17) 0.0045(16) 0.0003(16)
C41 0.049(2) 0.031(2) 0.059(3) 0.007(2) 0.002(2) 0.0012(17)
C42A 0.162(17) 0.048(9) 0.078(10) -0.006(7) 0.017(11) 0.050(9)
C43A 0.102(12) 0.056(8) 0.050(7) 0.007(6) 0.010(9) -0.002(8)
C44A 0.068(9) 0.128(15) 0.118(14) 0.087(12) 0.000(10) -0.028(9)
C42B 0.058(7) 0.028(6) 0.091(10) -0.002(6) 0.001(7) 0.004(4)
C43B 0.156(17) 0.047(7) 0.049(7) 0.027(6) 0.044(11) 0.019(10)
C44B 0.053(8) 0.041(6) 0.140(14) 0.046(8) -0.021(10) -0.013(6)
C51 0.067(3) 0.068(3) 0.045(3) -0.015(2) -0.023(2) -0.002(3)
C52A 0.107(6) 0.091(5) 0.070(5) -0.038(4) -0.027(5) -0.008(5)
C53A 0.084(5) 0.098(6) 0.034(3) -0.014(4) -0.008(3) 0.022(4)
C54A 0.052(4) 0.136(7) 0.073(5) -0.033(5) -0.042(4) 0.025(5)
C52B 0.09(2) 0.13(3) 0.026(13) 0.004(16) -0.020(14) -0.055(18)
C53B 0.10(2) 0.22(4) 0.044(18) -0.03(3) 0.003(17) 0.05(3)
C54B 0.12(3) 0.20(4) 0.05(2) -0.06(2) -0.06(2) 0.03(3)
C61 0.048(2) 0.033(2) 0.042(2) -0.0011(19) -0.0012(18) 0.0028(19)
C62 0.069(3) 0.039(2) 0.130(4) 0.008(2) -0.020(4) -0.015(2)
C63 0.094(3) 0.045(2) 0.054(2) -0.007(2) 0.012(3) 0.023(3)
C64 0.083(4) 0.039(2) 0.057(3) 0.007(2) -0.006(3) 0.014(2)
N71 0.058(2) 0.042(2) 0.052(2) -0.0007(19) -0.0140(18) 0.000(2)
C72 0.058(3) 0.045(3) 0.041(2) -0.006(2) -0.0056(19) 0.000(2)
C73 0.116(5) 0.054(3) 0.046(3) -0.006(2) -0.014(3) 0.006(3)
C74 0.131(5) 0.049(3) 0.071(3) 0.002(3) -0.033(4) 0.011(3)
C75 0.115(5) 0.043(3) 0.080(4) -0.010(3) -0.024(3) -0.004(3)
C76 0.076(3) 0.062(3) 0.062(3) -0.024(3) -0.002(3) -0.002(3)
C77 0.047(3) 0.068(3) 0.073(3) -0.012(3) -0.004(2) -0.010(2)
N83 0.061(2) 0.043(2) 0.0356(18) -0.0073(16) -0.0019(18) -0.0045(18)
C84 0.062(3) 0.043(2) 0.042(2) 0.001(2) 0.0109(19) -0.006(2)
C85 0.067(3) 0.064(3) 0.073(3) 0.022(3) -0.014(3) -0.004(2)
C86 0.059(3) 0.064(3) 0.051(3) 0.003(2) -0.022(2) -0.013(2)

loop_
_atom_type_symbol
_atom_type_description
_atom_type_scat_dispersion_real
_atom_type_scat_dispersion_imag
_atom_type_scat_source
Mo Mo -1.6832 0.6857 'International Tables Vol C Tables 4.2.6.8 and 6.1.1.4'
P P 0.1023 0.0942 'International Tables Vol C Tables 4.2.6.8 and 6.1.1.4'
O O 0.0106 0.0060 'International Tables Vol C Tables 4.2.6.8 and 6.1.1.4'
C C 0.0033 0.0016 'International Tables Vol C Tables 4.2.6.8 and 6.1.1.4'
H H 0.0000 0.0000 'International Tables Vol C Tables 4.2.6.8 and 6.1.1.4'
N N 0.0061 0.0033 'International Tables Vol C Tables 4.2.6.8 and 6.1.1.4'

loop_
_geom_angle_atom_site_label_1
_geom_angle_atom_site_label_2
_geom_angle_atom_site_label_3
_geom_angle
_geom_angle_site_symmetry_1
_geom_angle_site_symmetry_3
_geom_angle_publ_flag
C38 Mo1 C39 81.7(2) . . ?
C38 Mo1 P2 90.11(13) . . ?
C39 Mo1 P2 86.75(15) . . ?
C38 Mo1 C13 99.2(2) . . ?
C39 Mo1 C13 144.34(19) . . ?
P2 Mo1 C13 128.75(14) . . ?
C38 Mo1 C15 138.65(19) . . ?
C39 Mo1 C15 99.53(19) . . ?
P2 Mo1 C15 131.21(14) . . ?
C13 Mo1 C15 56.71(18) . . ?
C38 Mo1 C11 155.08(19) . . ?
C39 Mo1 C11 120.55(18) . . ?
P2 Mo1 C11 101.54(9) . . ?
C13 Mo1 C11 56.35(16) . . ?
C15 Mo1 C11 34.79(14) . . ?
C38 Mo1 C12 122.67(19) . . ?
C39 Mo1 C12 154.09(18) . . ?
P2 Mo1 C12 100.75(9) . . ?
C13 Mo1 C12 33.88(15) . . ?
C15 Mo1 C12 56.97(16) . . ?
C11 Mo1 C12 33.80(4) . . ?
C38 Mo1 C14 106.41(18) . . ?
C39 Mo1 C14 110.64(18) . . ?
P2 Mo1 C14 157.25(11) . . ?
C13 Mo1 C14 34.59(15) . . ?
C15 Mo1 C14 34.26(15) . . ?
C11 Mo1 C14 57.36(13) . . ?
C12 Mo1 C14 57.26(13) . . ?
O2 P2 C1 107.58(14) . . ?
O2 P2 Mo1 132.73(11) . . ?
C1 P2 Mo1 119.66(10) . . ?
O38 C38 Mo1 177.2(5) . . ?
O39 C39 Mo1 177.4(4) . . ?
C12 C11 C15 108.1(3) . . ?
C12 C11 Mo1 73.36(12) . . ?
C15 C11 Mo1 72.6(2) . . ?
C11 C12 C13 108.1(3) . . ?
C11 C12 Mo1 72.84(12) . . ?
C13 C12 Mo1 72.5(2) . . ?
C12 C13 C14 109.5(4) . . ?
C12 C13 Mo1 73.6(2) . . ?
C14 C13 Mo1 73.3(3) . . ?
C15 C14 C13 106.4(4) . . ?
C15 C14 Mo1 72.6(2) . . ?
C13 C14 Mo1 72.1(2) . . ?
C14 C15 C11 108.0(4) . . ?
C14 C15 Mo1 73.2(2) . . ?
C11 C15 Mo1 72.6(2) . . ?
C2 C1 C6 118.4(3) . . ?
C2 C1 P2 119.9(2) . . ?
C6 C1 P2 120.8(2) . . ?
C3 C2 C1 118.0(3) . . ?
C3 C2 C41 115.4(3) . . ?
C1 C2 C41 126.6(3) . . ?
C4 C3 C2 124.4(3) . . ?
C3 C4 C5 116.9(3) . . ?
C3 C4 C51 122.8(3) . . ?
C5 C4 C51 120.3(3) . . ?
C4 C5 C6 123.4(3) . . ?
C5 C6 C1 118.3(3) . . ?
C5 C6 C61 117.4(3) . . ?
C1 C6 C61 124.2(3) . . ?
C43B C41 C44B 110.3(9) . . ?
C43B C41 C42A 128.7(8) . . ?
C44B C41 C42A 76.6(7) . . ?
C43B C41 C42B 111.7(9) . . ?
C44B C41 C42B 108.8(6) . . ?
C42A C41 C42B 32.4(6) . . ?
C43B C41 C2 112.6(6) . . ?
C44B C41 C2 106.2(5) . . ?
C42A C41 C2 113.6(6) . . ?
C42B C41 C2 107.0(6) . . ?
C43B C41 C43A 32.1(6) . . ?
C44B C41 C43A 127.2(8) . . ?
C42A C41 C43A 102.1(8) . . ?
C42B C41 C43A 79.8(7) . . ?
C2 C41 C43A 121.1(6) . . ?
C43B C41 C44A 75.4(9) . . ?
C44B C41 C44A 37.8(6) . . ?
C42A C41 C44A 109.6(8) . . ?
C42B C41 C44A 137.6(7) . . ?
C2 C41 C44A 108.0(6) . . ?
C43A C41 C44A 101.5(8) . . ?
C54A C51 C53A 110.9(5) . . ?
C54A C51 C54B 42.4(10) . . ?
C53A C51 C54B 70.6(10) . . ?
C54A C51 C4 109.0(4) . . ?
C53A C51 C4 109.3(4) . . ?
C54B C51 C4 111.2(10) . . ?
C54A C51 C53B 136.6(13) . . ?
C53A C51 C53B 41.0(10) . . ?
C54B C51 C53B 107.3(11) . . ?
C4 C51 C53B 111.9(13) . . ?
C54A C51 C52B 69.2(10) . . ?
C53A C51 C52B 138.4(10) . . ?
C54B C51 C52B 107.9(9) . . ?
C4 C51 C52B 109.5(9) . . ?
C53B C51 C52B 108.9(9) . . ?
C54A C51 C52A 108.8(5) . . ?
C53A C51 C52A 106.7(5) . . ?
C54B C51 C52A 134.4(11) . . ?
C4 C51 C52A 112.2(4) . . ?
C53B C51 C52A 68.0(10) . . ?
C52B C51 C52A 43.5(10) . . ?
C62 C61 C64 107.2(3) . . ?
C62 C61 C63 110.0(3) . . ?
C64 C61 C63 105.6(3) . . ?
C62 C61 C6 113.9(3) . . ?
C64 C61 C6 112.2(3) . . ?
C63 C61 C6 107.7(3) . . ?
C72 N71 C86 120.0(3) . . ?
C72 N71 C77 121.5(4) . . ?
C86 N71 C77 118.5(3) . . ?
N83 C72 N71 121.8(4) . . ?
N83 C72 C73 118.8(4) . . ?
N71 C72 C73 119.2(4) . . ?
C74 C73 C72 114.1(4) . . ?
C73 C74 C75 114.5(5) . . ?
C76 C75 C74 113.5(4) . . ?
C77 C76 C75 113.9(4) . . ?
C76 C77 N71 113.8(4) . . ?
C72 N83 C84 123.9(3) . . ?
N83 C84 C85 110.3(3) . . ?
C84 C85 C86 110.7(4) . . ?
N71 C86 C85 108.5(4) . . ?

loop_
_geom_bond_atom_site_label_1
_geom_bond_atom_site_label_2
_geom_bond_distance
_geom_bond_site_symmetry_2
_geom_bond_publ_flag
Mo1 C38 1.914(5) . ?
Mo1 C39 1.932(5) . ?
Mo1 P2 2.2385(10) . ?
Mo1 C13 2.355(5) . ?
Mo1 C15 2.363(4) . ?
Mo1 C11 2.363(3) . ?
Mo1 C12 2.369(3) . ?
Mo1 C14 2.370(4) . ?
P2 O2 1.514(3) . ?
P2 C1 1.857(3) . ?
C38 O38 1.177(5) . ?
C39 O39 1.167(5) . ?
C11 C12 1.3757 . ?
C11 C15 1.413(6) . ?
C12 C13 1.377(6) . ?
C13 C14 1.405(6) . ?
C14 C15 1.394(6) . ?
C1 C2 1.426(5) . ?
C1 C6 1.426(5) . ?
C2 C3 1.393(5) . ?
C2 C41 1.560(5) . ?
C3 C4 1.359(5) . ?
C4 C5 1.380(5) . ?
C4 C51 1.539(5) . ?
C5 C6 1.397(5) . ?
C6 C61 1.574(5) . ?
C41 C43B 1.477(16) . ?
C41 C44B 1.512(14) . ?
C41 C42A 1.545(12) . ?
C41 C42B 1.558(12) . ?
C41 C43A 1.563(16) . ?
C41 C44A 1.596(14) . ?
C51 C54A 1.530(6) . ?
C51 C53A 1.538(7) . ?
C51 C54B 1.539(14) . ?
C51 C53B 1.539(14) . ?
C51 C52B 1.542(13) . ?
C51 C52A 1.561(7) . ?
C61 C62 1.507(5) . ?
C61 C64 1.523(5) . ?
C61 C63 1.547(5) . ?
N71 C72 1.329(5) . ?
N71 C86 1.476(5) . ?
N71 C77 1.489(5) . ?
C72 N83 1.306(5) . ?
C72 C73 1.508(6) . ?
C73 C74 1.468(6) . ?
C74 C75 1.538(6) . ?
C75 C76 1.499(6) . ?
C76 C77 1.470(6) . ?
N83 C84 1.459(4) . ?
C84 C85 1.496(5) . ?
C85 C86 1.500(6) . ?
